data_7019277
loop_
_publ_author_name
'Evangelio, Emi'
'Rath, Nigam P.'
'Mirica, Liviu M.'

_publ_section_title
;
 Cycloaddition reactivity studies of first-row transition metal-azide
 complexes and alkynes: an inorganic click reaction for metalloenzyme
 inhibitor synthesis.
;
_journal_issue 26
_journal_name_full 'Dalton transactions (Cambridge, England : 2003)'
_journal_page_first 8010
_journal_page_last 8021
_journal_paper_doi 10.1039/c2dt30145h
_journal_volume 41
_journal_year 2012
_chemical_formula_moiety 'C20 H38 Co N7 O4, Cl O4'
_chemical_formula_sum 'C20 H38 Cl Co N7 O8'
_chemical_formula_weight 598.95
_chemical_name_systematic
;
?
;
_space_group_IT_number 15
_symmetry_cell_setting monoclinic
_symmetry_space_group_name_Hall '-C 2yc'
_symmetry_space_group_name_H-M 'C 1 2/c 1'
_atom_sites_solution_hydrogens geom
_atom_sites_solution_primary direct
_atom_sites_solution_secondary difmap
_audit_creation_method SHELXL-97
_cell_angle_alpha 90.00
_cell_angle_beta 105.206(5)
_cell_angle_gamma 90.00
_cell_formula_units_Z 4
_cell_length_a 12.4963(12)
_cell_length_b 16.1164(15)
_cell_length_c 14.2264(14)
_cell_measurement_reflns_used 9845
_cell_measurement_temperature 293(2)
_cell_measurement_theta_max 27.16
_cell_measurement_theta_min 2.31
_cell_volume 2764.8(5)
_computing_cell_refinement 'Bruker SAINT'
_computing_data_collection 'Bruker APEX2'
_computing_data_reduction 'Bruker SAINT'
_computing_molecular_graphics 'Bruker SHELXTL'
_computing_publication_material 'Bruker SHELXTL'
_computing_structure_refinement 'SHELXL-97 (Sheldrick, 2008)'
_computing_structure_solution 'SHELXS-97 (Sheldrick, 2008)'
_diffrn_ambient_temperature 293(2)
_diffrn_measured_fraction_theta_full 1.000
_diffrn_measured_fraction_theta_max 0.998
_diffrn_measurement_device_type 'Bruker APEX-II CCD'
_diffrn_measurement_method '\f and \w scans'
_diffrn_radiation_monochromator graphite
_diffrn_radiation_source 'fine-focus sealed tube'
_diffrn_radiation_type MoK\a
_diffrn_radiation_wavelength 0.71073
_diffrn_reflns_av_R_equivalents 0.0288
_diffrn_reflns_av_sigmaI/netI 0.0139
_diffrn_reflns_limit_h_max 17
_diffrn_reflns_limit_h_min -17
_diffrn_reflns_limit_k_max 23
_diffrn_reflns_limit_k_min -23
_diffrn_reflns_limit_l_max 20
_diffrn_reflns_limit_l_min -20
_diffrn_reflns_number 56112
_diffrn_reflns_theta_full 25.00
_diffrn_reflns_theta_max 30.60
_diffrn_reflns_theta_min 2.11
_exptl_absorpt_coefficient_mu 0.772
_exptl_absorpt_correction_T_max 0.8728
_exptl_absorpt_correction_T_min 0.8436
_exptl_absorpt_correction_type multi-scan
_exptl_absorpt_process_details 'sadabs v2008/1'
_exptl_crystal_colour red
_exptl_crystal_density_diffrn 1.439
_exptl_crystal_density_meas ?
_exptl_crystal_density_method 'not measured'
_exptl_crystal_description rectangular
_exptl_crystal_F_000 1260
_exptl_crystal_size_max 0.23
_exptl_crystal_size_mid 0.18
_exptl_crystal_size_min 0.18
_refine_diff_density_max 0.854
_refine_diff_density_min -0.635
_refine_diff_density_rms 0.075
_refine_ls_extinction_method none
_refine_ls_goodness_of_fit_ref 1.055
_refine_ls_hydrogen_treatment constr
_refine_ls_matrix_type full
_refine_ls_number_parameters 172
_refine_ls_number_reflns 4252
_refine_ls_number_restraints 1
_refine_ls_restrained_S_all 1.056
_refine_ls_R_factor_all 0.0591
_refine_ls_R_factor_gt 0.0495
_refine_ls_shift/su_max 0.000
_refine_ls_shift/su_mean 0.000
_refine_ls_structure_factor_coef Fsqd
_refine_ls_weighting_details 'calc w=1/[\s^2^(Fo^2^)+(0.1025P)^2^+1.8868P] where P=(Fo^2^+2Fc^2^)/3'
_refine_ls_weighting_scheme calc
_refine_ls_wR_factor_gt 0.1487
_refine_ls_wR_factor_ref 0.1599
_reflns_number_gt 3596
_reflns_number_total 4252
_reflns_threshold_expression >2sigma(I)
_cod_data_source_file c2dt30145h.txt
_cod_data_source_block l711rt
_cod_depositor_comments
;
The following automatic conversions were performed:

'_symmetry_cell_setting' value 'Monoclinic' changed to 'monoclinic'
according to /home/saulius/struct/CIF-dictionaries/cif_core.dic
dictionary named 'cif_core.dic' version 2.4.1 from 2010-06-29.

Automatic conversion script
Id: cif_fix_values 1891 2012-01-12 08:04:46Z andrius 

The following automatic conversions were performed:

'_exptl_crystal_density_meas' value 'no' was changed to '?' - the
value is perceived as not measured.

Automatic conversion script
Id: cif_fix_values 3008 2015-01-20 13:52:24Z robertas 
;
_cod_original_sg_symbol_H-M C2/c
_cod_database_code 7019277

loop_
_symmetry_equiv_pos_as_xyz
'x, y, z'
'-x, y, -z+1/2'
'x+1/2, y+1/2, z'
'-x+1/2, y+1/2, -z+1/2'
'-x, -y, -z'
'x, -y, z-1/2'
'-x+1/2, -y+1/2, -z'
'x+1/2, -y+1/2, z-1/2'

loop_
_atom_site_label
_atom_site_type_symbol
_atom_site_fract_x
_atom_site_fract_y
_atom_site_fract_z
_atom_site_U_iso_or_equiv
_atom_site_adp_type
_atom_site_occupancy
_atom_site_symmetry_multiplicity
_atom_site_calc_flag
_atom_site_refinement_flags
Co1 Co 0.5000 0.32985(2) 0.2500 0.03292(13) Uani 1 2 d S
O1 O 0.3698(2) 0.02344(14) 0.05203(15) 0.0748(6) Uani 1 1 d .
O2 O 0.49591(15) -0.05573(11) 0.14957(12) 0.0534(4) Uani 1 1 d .
N1 N 0.57542(18) 0.34452(14) 0.12763(14) 0.0495(4) Uani 1 1 d .
N2 N 0.35428(16) 0.37402(13) 0.14831(13) 0.0477(4) Uani 1 1 d .
N3 N 0.5000 0.20386(16) 0.2500 0.0481(6) Uani 1 2 d S
N4 N 0.46112(18) 0.15851(11) 0.17058(14) 0.0463(4) Uani 1 1 d .
C1 C 0.4778(2) 0.3457(2) 0.04278(17) 0.0608(7) Uani 1 1 d .
H1A H 0.4488 0.2899 0.0296 0.073 Uiso 1 1 calc R
H1B H 0.4997 0.3650 -0.0140 0.073 Uiso 1 1 calc R
C2 C 0.3893(2) 0.4014(2) 0.06082(17) 0.0616(7) Uani 1 1 d .
H2A H 0.4170 0.4578 0.0704 0.074 Uiso 1 1 calc R
H2B H 0.3258 0.4008 0.0044 0.074 Uiso 1 1 calc R
C3 C 0.3008(2) 0.44611(19) 0.1820(2) 0.0612(6) Uani 1 1 d .
H3A H 0.2353 0.4610 0.1311 0.073 Uiso 1 1 calc R
H3B H 0.3515 0.4928 0.1910 0.073 Uiso 1 1 calc R
C4 C 0.2671(2) 0.4332(2) 0.2749(2) 0.0647(7) Uani 1 1 d .
H4A H 0.2213 0.3838 0.2679 0.078 Uiso 1 1 calc R
H4B H 0.2220 0.4799 0.2841 0.078 Uiso 1 1 calc R
C5 C 0.6374(2) 0.42384(19) 0.1343(2) 0.0600(6) Uani 1 1 d .
H5A H 0.5860 0.4693 0.1321 0.072 Uiso 1 1 calc R
H5B H 0.6664 0.4287 0.0776 0.072 Uiso 1 1 calc R
C6 C 0.6474(3) 0.2769(2) 0.1100(2) 0.0678(7) Uani 1 1 d .
H6A H 0.6094 0.2248 0.1079 0.102 Uiso 1 1 calc R
H6B H 0.7146 0.2758 0.1617 0.102 Uiso 1 1 calc R
H6C H 0.6649 0.2860 0.0490 0.102 Uiso 1 1 calc R
C7 C 0.2729(2) 0.3062(2) 0.1207(2) 0.0634(7) Uani 1 1 d .
H7A H 0.2127 0.3239 0.0675 0.095 Uiso 1 1 calc R
H7B H 0.2451 0.2919 0.1754 0.095 Uiso 1 1 calc R
H7C H 0.3081 0.2586 0.1012 0.095 Uiso 1 1 calc R
C8 C 0.47536(17) 0.07966(12) 0.19968(14) 0.0390(4) Uani 1 1 d .
C9 C 0.44052(18) 0.01397(13) 0.12540(14) 0.0405(4) Uani 1 1 d .
C10 C 0.4629(3) -0.12394(17) 0.0830(2) 0.0641(7) Uani 1 1 d .
H10A H 0.3835 -0.1246 0.0589 0.096 Uiso 1 1 calc R
H10B H 0.4874 -0.1751 0.1161 0.096 Uiso 1 1 calc R
H10C H 0.4956 -0.1176 0.0294 0.096 Uiso 1 1 calc R
Cl1 Cl 0.5000 -0.33905(7) 0.2500 0.1045(6) Uani 1 2 d SD
O3 O 0.5809(6) -0.2874(5) 0.2505(10) 0.299(5) Uani 1 1 d D
O4 O 0.4873(11) -0.3904(5) 0.1772(4) 0.330(6) Uani 1 1 d D

loop_
_atom_site_aniso_label
_atom_site_aniso_U_11
_atom_site_aniso_U_22
_atom_site_aniso_U_33
_atom_site_aniso_U_23
_atom_site_aniso_U_13
_atom_site_aniso_U_12
Co1 0.0384(2) 0.03148(19) 0.02610(18) 0.000 0.00345(13) 0.000
O1 0.0856(14) 0.0624(11) 0.0539(11) -0.0057(9) -0.0216(10) 0.0078(10)
O2 0.0625(10) 0.0433(8) 0.0483(9) -0.0089(6) 0.0037(7) 0.0066(7)
N1 0.0506(10) 0.0642(11) 0.0338(8) 0.0003(8) 0.0114(7) -0.0052(9)
N2 0.0454(9) 0.0589(11) 0.0348(8) 0.0025(7) 0.0032(7) 0.0096(8)
N3 0.0644(16) 0.0347(11) 0.0454(13) 0.000 0.0148(12) 0.000
N4 0.0608(11) 0.0369(8) 0.0408(9) 0.0027(6) 0.0123(8) 0.0017(7)
C1 0.0652(16) 0.0856(18) 0.0300(10) 0.0000(10) 0.0095(10) -0.0020(13)
C2 0.0658(15) 0.0795(18) 0.0333(10) 0.0140(11) 0.0021(10) 0.0088(13)
C3 0.0601(14) 0.0634(15) 0.0542(14) 0.0051(11) 0.0049(11) 0.0211(12)
C4 0.0568(14) 0.0760(17) 0.0615(15) -0.0053(13) 0.0160(12) 0.0229(13)
C5 0.0613(14) 0.0682(16) 0.0524(13) 0.0166(11) 0.0179(11) -0.0088(12)
C6 0.0742(18) 0.0786(19) 0.0593(15) -0.0097(14) 0.0332(14) 0.0028(15)
C7 0.0489(13) 0.0770(17) 0.0547(14) -0.0147(13) -0.0035(10) -0.0016(12)
C8 0.0424(9) 0.0376(9) 0.0354(9) 0.0006(7) 0.0076(7) 0.0006(7)
C9 0.0446(10) 0.0414(9) 0.0342(9) 0.0013(7) 0.0079(7) -0.0010(8)
C10 0.0784(18) 0.0488(13) 0.0653(16) -0.0189(12) 0.0191(13) -0.0035(12)
Cl1 0.1913(19) 0.0511(6) 0.0814(9) 0.000 0.0542(11) 0.000
O3 0.158(5) 0.223(8) 0.495(15) 0.039(9) 0.047(8) -0.079(6)
O4 0.664(18) 0.229(8) 0.161(5) -0.115(5) 0.224(8) -0.185(10)

loop_
_atom_type_symbol
_atom_type_description
_atom_type_scat_dispersion_real
_atom_type_scat_dispersion_imag
_atom_type_scat_source
C C 0.0033 0.0016 'International Tables Vol C Tables 4.2.6.8 and 6.1.1.4'
H H 0.0000 0.0000 'International Tables Vol C Tables 4.2.6.8 and 6.1.1.4'
N N 0.0061 0.0033 'International Tables Vol C Tables 4.2.6.8 and 6.1.1.4'
O O 0.0106 0.0060 'International Tables Vol C Tables 4.2.6.8 and 6.1.1.4'
Cl Cl 0.1484 0.1585 'International Tables Vol C Tables 4.2.6.8 and 6.1.1.4'
Co Co 0.3494 0.9721 'International Tables Vol C Tables 4.2.6.8 and 6.1.1.4'

loop_
_geom_angle_atom_site_label_1
_geom_angle_atom_site_label_2
_geom_angle_atom_site_label_3
_geom_angle
_geom_angle_site_symmetry_1
_geom_angle_site_symmetry_3
N3 Co1 N2 109.53(6) . 2_655
N3 Co1 N2 109.53(6) . .
N2 Co1 N2 140.94(12) 2_655 .
N3 Co1 N1 96.17(6) . .
N2 Co1 N1 91.96(8) 2_655 .
N2 Co1 N1 83.91(8) . .
N3 Co1 N1 96.17(6) . 2_655
N2 Co1 N1 83.91(8) 2_655 2_655
N2 Co1 N1 91.96(8) . 2_655
N1 Co1 N1 167.65(12) . 2_655
C9 O2 C10 116.0(2) . .
C1 N1 C6 106.3(2) . .
C1 N1 C5 110.3(2) . .
C6 N1 C5 108.4(2) . .
C1 N1 Co1 102.44(15) . .
C6 N1 Co1 117.50(17) . .
C5 N1 Co1 111.53(16) . .
C7 N2 C3 109.2(2) . .
C7 N2 C2 109.3(2) . .
C3 N2 C2 107.1(2) . .
C7 N2 Co1 109.91(17) . .
C3 N2 Co1 114.86(15) . .
C2 N2 Co1 106.27(14) . .
N4 N3 N4 113.1(2) 2_655 .
N4 N3 Co1 123.45(12) 2_655 .
N4 N3 Co1 123.45(12) . .
N3 N4 C8 105.75(18) . .
N1 C1 C2 110.9(2) . .
N1 C1 H1A 109.5 . .
C2 C1 H1A 109.5 . .
N1 C1 H1B 109.5 . .
C2 C1 H1B 109.5 . .
H1A C1 H1B 108.0 . .
N2 C2 C1 111.0(2) . .
N2 C2 H2A 109.4 . .
C1 C2 H2A 109.4 . .
N2 C2 H2B 109.4 . .
C1 C2 H2B 109.4 . .
H2A C2 H2B 108.0 . .
N2 C3 C4 115.4(2) . .
N2 C3 H3A 108.4 . .
C4 C3 H3A 108.4 . .
N2 C3 H3B 108.4 . .
C4 C3 H3B 108.4 . .
H3A C3 H3B 107.5 . .
C3 C4 C5 115.1(2) . 2_655
C3 C4 H4A 108.5 . .
C5 C4 H4A 108.5 2_655 .
C3 C4 H4B 108.5 . .
C5 C4 H4B 108.5 2_655 .
H4A C4 H4B 107.5 . .
N1 C5 C4 114.8(2) . 2_655
N1 C5 H5A 108.6 . .
C4 C5 H5A 108.6 2_655 .
N1 C5 H5B 108.6 . .
C4 C5 H5B 108.6 2_655 .
H5A C5 H5B 107.5 . .
N1 C6 H6A 109.5 . .
N1 C6 H6B 109.5 . .
H6A C6 H6B 109.5 . .
N1 C6 H6C 109.5 . .
H6A C6 H6C 109.5 . .
H6B C6 H6C 109.5 . .
N2 C7 H7A 109.5 . .
N2 C7 H7B 109.5 . .
H7A C7 H7B 109.5 . .
N2 C7 H7C 109.5 . .
H7A C7 H7C 109.5 . .
H7B C7 H7C 109.5 . .
N4 C8 C8 107.70(12) . 2_655
N4 C8 C9 118.04(18) . .
C8 C8 C9 134.26(11) 2_655 .
O1 C9 O2 123.9(2) . .
O1 C9 C8 123.2(2) . .
O2 C9 C8 112.84(17) . .
O2 C10 H10A 109.5 . .
O2 C10 H10B 109.5 . .
H10A C10 H10B 109.5 . .
O2 C10 H10C 109.5 . .
H10A C10 H10C 109.5 . .
H10B C10 H10C 109.5 . .
O4 Cl1 O4 101.1(7) . 2_655
O4 Cl1 O3 117.9(9) . 2_655
O4 Cl1 O3 110.0(8) 2_655 2_655
O4 Cl1 O3 110.0(8) . .
O4 Cl1 O3 117.9(9) 2_655 .
O3 Cl1 O3 100.9(9) 2_655 .

loop_
_geom_bond_atom_site_label_1
_geom_bond_atom_site_label_2
_geom_bond_distance
_geom_bond_site_symmetry_2
Co1 N3 2.030(3) .
Co1 N2 2.1292(18) 2_655
Co1 N2 2.1293(18) .
Co1 N1 2.1990(19) .
Co1 N1 2.1991(19) 2_655
O1 C9 1.187(3) .
O2 C9 1.317(3) .
O2 C10 1.439(3) .
N1 C1 1.474(3) .
N1 C6 1.476(4) .
N1 C5 1.485(3) .
N2 C7 1.474(4) .
N2 C3 1.482(3) .
N2 C2 1.490(3) .
N3 N4 1.326(2) 2_655
N3 N4 1.326(2) .
N4 C8 1.334(3) .
C1 C2 1.498(4) .
C1 H1A 0.9700 .
C1 H1B 0.9700 .
C2 H2A 0.9700 .
C2 H2B 0.9700 .
C3 C4 1.503(4) .
C3 H3A 0.9700 .
C3 H3B 0.9700 .
C4 C5 1.518(4) 2_655
C4 H4A 0.9700 .
C4 H4B 0.9700 .
C5 C4 1.518(4) 2_655
C5 H5A 0.9700 .
C5 H5B 0.9700 .
C6 H6A 0.9600 .
C6 H6B 0.9600 .
C6 H6C 0.9600 .
C7 H7A 0.9600 .
C7 H7B 0.9600 .
C7 H7C 0.9600 .
C8 C8 1.402(4) 2_655
C8 C9 1.478(3) .
C10 H10A 0.9600 .
C10 H10B 0.9600 .
C10 H10C 0.9600 .
Cl1 O4 1.302(4) .
Cl1 O4 1.302(4) 2_655
Cl1 O3 1.309(5) 2_655
Cl1 O3 1.309(5) .

loop_
_geom_torsion_atom_site_label_1
_geom_torsion_atom_site_label_2
_geom_torsion_atom_site_label_3
_geom_torsion_atom_site_label_4
_geom_torsion
_geom_torsion_site_symmetry_1
_geom_torsion_site_symmetry_4
N3 Co1 N1 C1 89.42(18) . .
N2 Co1 N1 C1 -160.70(18) 2_655 .
N2 Co1 N1 C1 -19.65(18) . .
N1 Co1 N1 C1 -90.58(18) 2_655 .
N3 Co1 N1 C6 -26.6(2) . .
N2 Co1 N1 C6 83.3(2) 2_655 .
N2 Co1 N1 C6 -135.7(2) . .
N1 Co1 N1 C6 153.4(2) 2_655 .
N3 Co1 N1 C5 -152.64(16) . .
N2 Co1 N1 C5 -42.75(18) 2_655 .
N2 Co1 N1 C5 98.29(18) . .
N1 Co1 N1 C5 27.36(16) 2_655 .
N3 Co1 N2 C7 15.19(18) . .
N2 Co1 N2 C7 -164.81(18) 2_655 .
N1 Co1 N2 C7 109.60(18) . .
N1 Co1 N2 C7 -82.07(18) 2_655 .
N3 Co1 N2 C3 138.83(17) . .
N2 Co1 N2 C3 -41.17(17) 2_655 .
N1 Co1 N2 C3 -126.76(19) . .
N1 Co1 N2 C3 41.58(19) 2_655 .
N3 Co1 N2 C2 -102.92(17) . .
N2 Co1 N2 C2 77.08(17) 2_655 .
N1 Co1 N2 C2 -8.51(18) . .
N1 Co1 N2 C2 159.82(18) 2_655 .
N2 Co1 N3 N4 36.05(13) 2_655 2_655
N2 Co1 N3 N4 -143.95(13) . 2_655
N1 Co1 N3 N4 130.35(13) . 2_655
N1 Co1 N3 N4 -49.65(13) 2_655 2_655
N2 Co1 N3 N4 -143.95(13) 2_655 .
N2 Co1 N3 N4 36.06(13) . .
N1 Co1 N3 N4 -49.65(13) . .
N1 Co1 N3 N4 130.35(13) 2_655 .
N4 N3 N4 C8 0.01(11) 2_655 .
Co1 N3 N4 C8 180.00(11) . .
C6 N1 C1 C2 169.5(2) . .
C5 N1 C1 C2 -73.2(3) . .
Co1 N1 C1 C2 45.7(3) . .
C7 N2 C2 C1 -82.3(3) . .
C3 N2 C2 C1 159.5(2) . .
Co1 N2 C2 C1 36.3(3) . .
N1 C1 C2 N2 -58.6(3) . .
C7 N2 C3 C4 66.3(3) . .
C2 N2 C3 C4 -175.4(2) . .
Co1 N2 C3 C4 -57.7(3) . .
N2 C3 C4 C5 68.1(4) . 2_655
C1 N1 C5 C4 173.8(2) . 2_655
C6 N1 C5 C4 -70.1(3) . 2_655
Co1 N1 C5 C4 60.7(3) . 2_655
N3 N4 C8 C8 0.0(3) . 2_655
N3 N4 C8 C9 -179.17(16) . .
C10 O2 C9 O1 -2.7(4) . .
C10 O2 C9 C8 177.1(2) . .
N4 C8 C9 O1 -26.5(3) . .
C8 C8 C9 O1 154.6(3) 2_655 .
N4 C8 C9 O2 153.7(2) . .
C8 C8 C9 O2 -25.2(4) 2_655 .
